data_2205255
loop_
_publ_author_name
'Qian-Yong Cao'
'Wen-Fu Fu'
'Xi-Juan Zhao'

_publ_section_title
;
 Chloro[2-(2,2'-bipyridyl-6-yl)-5-methylphenyl]platinum(II)
;
_journal_issue 3
_journal_name_full 'Acta Crystallographica Section E'
_journal_page_first m427
_journal_page_last m429
_journal_paper_doi 10.1107/S1600536805002746
_journal_volume 61
_journal_year 2005
_chemical_formula_iupac '[Pt (C17 H13 N2) Cl]'
_chemical_formula_moiety 'C17 H13 Cl N2 Pt'
_chemical_formula_sum 'C17 H13 Cl N2 Pt'
_chemical_formula_weight 475.83
_chemical_name_systematic
;
Chloro[2-(2,2'-bipyridyl-6-yl)-5-methylphenyl]platinum(II)
;
_space_group_IT_number 14
_symmetry_cell_setting monoclinic
_symmetry_space_group_name_Hall '-P 2yn'
_symmetry_space_group_name_H-M 'P 1 21/n 1'
_atom_sites_solution_hydrogens geom
_atom_sites_solution_primary direct
_atom_sites_solution_secondary difmap
_audit_creation_method SHELXL-97
_cell_angle_alpha 90.00
_cell_angle_beta 100.250(7)
_cell_angle_gamma 90.00
_cell_formula_units_Z 4
_cell_length_a 8.418(3)
_cell_length_b 11.517(5)
_cell_length_c 15.363(6)
_cell_measurement_reflns_used 942
_cell_measurement_temperature 293(2)
_cell_measurement_theta_max 26.27
_cell_measurement_theta_min 2.69
_cell_volume 1465.7(10)
_computing_cell_refinement SMART
_computing_data_collection 'SMART (Bruker, 1998)'
_computing_data_reduction 'SAINT (Bruker, 1998)'
_computing_molecular_graphics 'SHELXTL (Bruker, 1998)'
_computing_publication_material SHELXTL
_computing_structure_refinement 'SHELXL97 (Sheldrick, 1997)'
_computing_structure_solution 'SHELXS97 (Sheldrick, 1997)'
_diffrn_ambient_temperature 293(2)
_diffrn_measured_fraction_theta_full 0.999
_diffrn_measured_fraction_theta_max 0.999
_diffrn_measurement_device_type 'Bruker SMART CCD area-detector'
_diffrn_measurement_method '\f and \w scans'
_diffrn_radiation_monochromator graphite
_diffrn_radiation_source 'fine-focus sealed tube'
_diffrn_radiation_type MoK\a
_diffrn_radiation_wavelength 0.71073
_diffrn_reflns_av_R_equivalents 0.0421
_diffrn_reflns_av_sigmaI/netI 0.0494
_diffrn_reflns_limit_h_max 9
_diffrn_reflns_limit_h_min -10
_diffrn_reflns_limit_k_max 13
_diffrn_reflns_limit_k_min -14
_diffrn_reflns_limit_l_max 19
_diffrn_reflns_limit_l_min -13
_diffrn_reflns_number 8203
_diffrn_reflns_theta_full 26.29
_diffrn_reflns_theta_max 26.29
_diffrn_reflns_theta_min 2.22
_exptl_absorpt_coefficient_mu 9.749
_exptl_absorpt_correction_T_max 0.310
_exptl_absorpt_correction_T_min 0.140
_exptl_absorpt_correction_type multi-scan
_exptl_absorpt_process_details '(SADABS; Sheldrick, 1996)'
_exptl_crystal_colour yellow
_exptl_crystal_density_diffrn 2.156
_exptl_crystal_density_meas ?
_exptl_crystal_density_method 'not measured'
_exptl_crystal_description block
_exptl_crystal_F_000 896
_exptl_crystal_size_max 0.22
_exptl_crystal_size_mid 0.18
_exptl_crystal_size_min 0.12
_refine_diff_density_max 1.476
_refine_diff_density_min -2.324
_refine_ls_extinction_method none
_refine_ls_goodness_of_fit_ref 1.013
_refine_ls_hydrogen_treatment constr
_refine_ls_matrix_type full
_refine_ls_number_parameters 191
_refine_ls_number_reflns 2975
_refine_ls_number_restraints 0
_refine_ls_restrained_S_all 1.013
_refine_ls_R_factor_all 0.0481
_refine_ls_R_factor_gt 0.0324
_refine_ls_shift/su_max 0.003
_refine_ls_shift/su_mean 0.000
_refine_ls_structure_factor_coef Fsqd
_refine_ls_weighting_details 'calc w = 1/[\s^2^(Fo^2^)+(0.0439P)^2^] where P = (Fo^2^+2Fc^2^)/3'
_refine_ls_weighting_scheme calc
_refine_ls_wR_factor_gt 0.0740
_refine_ls_wR_factor_ref 0.0808
_reflns_number_gt 2334
_reflns_number_total 2975
_reflns_threshold_expression I>2\s(I)
_cod_data_source_file er6007.cif
_cod_data_source_block I
_cod_depositor_comments
;
The following automatic conversions were performed:

'_exptl_crystal_density_meas' value 'none' was changed to '?' - the
value is perceived as not measured.

Automatic conversion script
Id: cif_fix_values 3008 2015-01-20 13:52:24Z robertas 
;
_cod_original_sg_symbol_H-M 'P 21/n'
_cod_database_code 2205255
_cod_database_fobs_code 2205255

loop_
_symmetry_equiv_pos_as_xyz
'x, y, z'
'-x+1/2, y+1/2, -z+1/2'
'-x, -y, -z'
'x-1/2, -y-1/2, z-1/2'

loop_
_atom_site_label
_atom_site_fract_x
_atom_site_fract_y
_atom_site_fract_z
_atom_site_U_iso_or_equiv
_atom_site_adp_type
_atom_site_calc_flag
_atom_site_refinement_flags
_atom_site_occupancy
_atom_site_type_symbol
Pt1 0.23638(3) 0.68811(2) 0.098454(15) 0.02803(10) Uani d . 1 Pt
Cl1 0.3950(2) 0.83996(16) 0.06762(14) 0.0499(5) Uani d . 1 Cl
N1 0.0145(6) 0.7453(5) 0.0253(4) 0.0334(12) Uani d . 1 N
N2 0.0970(5) 0.5621(4) 0.1219(3) 0.0272(10) Uani d . 1 N
C1 -0.0170(9) 0.8419(6) -0.0236(5) 0.0421(17) Uani d . 1 C
H1 0.0676 0.8914 -0.0298 0.051 Uiso calc R 1 H
C2 -0.1717(10) 0.8697(8) -0.0648(5) 0.057(2) Uani d . 1 C
H2 -0.1911 0.9363 -0.0992 0.068 Uiso calc R 1 H
C3 -0.2963(10) 0.7976(8) -0.0541(6) 0.061(2) Uani d . 1 C
H3 -0.4018 0.8170 -0.0791 0.073 Uiso calc R 1 H
C4 -0.2658(8) 0.6968(7) -0.0065(5) 0.051(2) Uani d . 1 C
H4 -0.3495 0.6461 -0.0012 0.061 Uiso calc R 1 H
C5 -0.1079(8) 0.6712(6) 0.0340(4) 0.0354(15) Uani d . 1 C
C6 -0.0611(7) 0.5654(6) 0.0867(4) 0.0334(14) Uani d . 1 C
C7 -0.1611(8) 0.4751(6) 0.1010(5) 0.0411(17) Uani d . 1 C
H7 -0.2704 0.4767 0.0766 0.049 Uiso calc R 1 H
C8 -0.0960(8) 0.3822(6) 0.1523(5) 0.0431(17) Uani d . 1 C
H8 -0.1617 0.3201 0.1614 0.052 Uiso calc R 1 H
C9 0.0656(9) 0.3805(6) 0.1900(5) 0.0412(16) Uani d . 1 C
H9 0.1084 0.3187 0.2256 0.049 Uiso calc R 1 H
C10 0.1635(8) 0.4727(5) 0.1740(4) 0.0335(14) Uani d . 1 C
C11 0.3357(7) 0.4914(6) 0.2061(4) 0.0345(15) Uani d . 1 C
C12 0.4326(8) 0.4154(6) 0.2637(5) 0.0429(17) Uani d . 1 C
H12 0.3907 0.3453 0.2794 0.051 Uiso calc R 1 H
C13 0.5916(8) 0.4453(7) 0.2973(5) 0.0475(18) Uani d . 1 C
H13 0.6549 0.3951 0.3365 0.057 Uiso calc R 1 H
C14 0.6582(8) 0.5489(6) 0.2736(4) 0.0400(16) Uani d . 1 C
C15 0.5611(7) 0.6204(6) 0.2120(4) 0.0353(15) Uani d . 1 C
H15 0.6064 0.6872 0.1928 0.042 Uiso calc R 1 H
C16 0.4006(7) 0.5959(5) 0.1785(4) 0.0312(14) Uani d . 1 C
C17 0.8260(8) 0.5831(7) 0.3138(5) 0.059(2) Uani d . 1 C
H17A 0.8696 0.6327 0.2736 0.088 Uiso calc R 1 H
H17B 0.8917 0.5148 0.3254 0.088 Uiso calc R 1 H
H17C 0.8247 0.6239 0.3681 0.088 Uiso calc R 1 H

loop_
_atom_site_aniso_label
_atom_site_aniso_U_11
_atom_site_aniso_U_22
_atom_site_aniso_U_33
_atom_site_aniso_U_12
_atom_site_aniso_U_13
_atom_site_aniso_U_23
Pt1 0.03121(15) 0.02914(15) 0.02246(14) 0.00293(10) 0.00132(9) 0.00027(11)
Cl1 0.0484(10) 0.0480(10) 0.0523(12) -0.0087(8) 0.0061(9) 0.0132(9)
N1 0.034(3) 0.036(3) 0.028(3) 0.011(3) 0.002(2) -0.003(2)
N2 0.028(2) 0.030(3) 0.021(2) 0.000(2) 0.000(2) -0.004(2)
C1 0.049(4) 0.041(4) 0.034(4) 0.011(3) 0.001(3) 0.004(3)
C2 0.064(5) 0.059(5) 0.045(5) 0.020(4) 0.005(4) 0.017(4)
C3 0.041(4) 0.088(7) 0.048(5) 0.026(4) -0.007(4) 0.011(5)
C4 0.030(3) 0.082(6) 0.039(4) 0.006(4) -0.001(3) 0.008(4)
C5 0.035(3) 0.046(4) 0.025(3) 0.009(3) 0.005(3) -0.006(3)
C6 0.036(3) 0.040(4) 0.025(3) 0.001(3) 0.007(3) -0.007(3)
C7 0.034(3) 0.049(4) 0.038(4) -0.002(3) 0.003(3) -0.010(3)
C8 0.052(4) 0.042(4) 0.036(4) -0.015(3) 0.012(3) -0.003(3)
C9 0.057(4) 0.034(4) 0.034(4) -0.003(3) 0.012(3) 0.001(3)
C10 0.045(4) 0.032(3) 0.023(3) 0.006(3) 0.005(3) -0.004(3)
C11 0.041(4) 0.036(4) 0.026(3) 0.005(3) 0.006(3) -0.003(3)
C12 0.052(4) 0.040(4) 0.035(4) 0.001(3) 0.000(3) 0.011(3)
C13 0.050(4) 0.051(4) 0.039(4) 0.020(4) 0.000(3) 0.005(4)
C14 0.041(4) 0.048(4) 0.030(3) 0.013(3) 0.003(3) -0.008(3)
C15 0.033(3) 0.040(4) 0.031(4) 0.002(3) 0.001(3) -0.005(3)
C16 0.035(3) 0.031(3) 0.027(3) 0.007(3) 0.005(3) -0.006(3)
C17 0.038(4) 0.084(6) 0.046(5) 0.013(4) -0.014(3) -0.017(5)

loop_
_atom_type_symbol
_atom_type_description
_atom_type_scat_dispersion_real
_atom_type_scat_dispersion_imag
_atom_type_scat_source
C C 0.0033 0.0016 'International Tables Vol C Tables 4.2.6.8 and 6.1.1.4'
H H 0.0000 0.0000 'International Tables Vol C Tables 4.2.6.8 and 6.1.1.4'
N N 0.0061 0.0033 'International Tables Vol C Tables 4.2.6.8 and 6.1.1.4'
Cl Cl 0.1484 0.1585 'International Tables Vol C Tables 4.2.6.8 and 6.1.1.4'
Pt Pt -1.7033 8.3905 'International Tables Vol C Tables 4.2.6.8 and 6.1.1.4'

loop_
_geom_angle_atom_site_label_1
_geom_angle_atom_site_label_2
_geom_angle_atom_site_label_3
_geom_angle
_geom_angle_publ_flag
N2 Pt1 C16 82.1(2) yes
N2 Pt1 N1 79.9(2) yes
C16 Pt1 N1 161.9(2) ?
N2 Pt1 Cl1 178.21(15) ?
C16 Pt1 Cl1 99.70(19) ?
N1 Pt1 Cl1 98.30(16) ?
C1 N1 C5 119.8(6) ?
C1 N1 Pt1 128.7(5) ?
C5 N1 Pt1 111.5(4) ?
C6 N2 C10 122.2(6) ?
C6 N2 Pt1 119.5(4) ?
C10 N2 Pt1 118.4(4) ?
N1 C1 C2 121.6(7) ?
N1 C1 H1 119.2 ?
C2 C1 H1 119.2 ?
C3 C2 C1 118.9(7) ?
C3 C2 H2 120.5 ?
C1 C2 H2 120.5 ?
C2 C3 C4 120.2(7) ?
C2 C3 H3 119.9 ?
C4 C3 H3 119.9 ?
C3 C4 C5 119.3(7) ?
C3 C4 H4 120.3 ?
C5 C4 H4 120.3 ?
N1 C5 C4 120.1(6) ?
N1 C5 C6 116.0(6) ?
C4 C5 C6 123.9(6) ?
N2 C6 C7 120.2(6) ?
N2 C6 C5 113.1(6) ?
C7 C6 C5 126.7(6) ?
C6 C7 C8 118.9(6) ?
C6 C7 H7 120.6 ?
C8 C7 H7 120.6 ?
C9 C8 C7 120.7(6) ?
C9 C8 H8 119.6 ?
C7 C8 H8 119.6 ?
C8 C9 C10 119.0(7) ?
C8 C9 H9 120.5 ?
C10 C9 H9 120.5 ?
N2 C10 C9 119.0(6) ?
N2 C10 C11 111.5(5) ?
C9 C10 C11 129.4(6) ?
C12 C11 C16 120.5(6) ?
C12 C11 C10 123.6(6) ?
C16 C11 C10 115.9(5) ?
C13 C12 C11 119.7(7) ?
C13 C12 H12 120.2 ?
C11 C12 H12 120.2 ?
C12 C13 C14 121.3(6) ?
C12 C13 H13 119.3 ?
C14 C13 H13 119.3 ?
C13 C14 C15 117.8(6) ?
C13 C14 C17 120.9(7) ?
C15 C14 C17 121.3(7) ?
C16 C15 C14 122.9(6) ?
C16 C15 H15 118.5 ?
C14 C15 H15 118.5 ?
C15 C16 C11 117.6(6) ?
C15 C16 Pt1 130.2(5) ?
C11 C16 Pt1 112.1(4) ?
C14 C17 H17A 109.5 ?
C14 C17 H17B 109.5 ?
H17A C17 H17B 109.5 ?
C14 C17 H17C 109.5 ?
H17A C17 H17C 109.5 ?
H17B C17 H17C 109.5 ?

loop_
_geom_bond_atom_site_label_1
_geom_bond_atom_site_label_2
_geom_bond_distance
_geom_bond_publ_flag
Pt1 N2 1.940(5) yes
Pt1 C16 1.987(6) ?
Pt1 N1 2.107(5) yes
Pt1 Cl1 2.3000(19) ?
N1 C1 1.342(8) ?
N1 C5 1.362(8) ?
N2 C6 1.345(7) ?
N2 C10 1.361(8) ?
C1 C2 1.381(10) ?
C1 H1 0.9300 ?
C2 C3 1.370(12) ?
C2 H2 0.9300 ?
C3 C4 1.371(10) ?
C3 H3 0.9300 ?
C4 C5 1.395(9) ?
C4 H4 0.9300 ?
C5 C6 1.478(9) ?
C6 C7 1.380(9) ?
C7 C8 1.383(10) ?
C7 H7 0.9300 ?
C8 C9 1.380(9) ?
C8 H8 0.9300 ?
C9 C10 1.393(9) ?
C9 H9 0.9300 ?
C10 C11 1.461(9) ?
C11 C12 1.399(9) ?
C11 C16 1.417(9) ?
C12 C13 1.390(9) ?
C12 H12 0.9300 ?
C13 C14 1.395(10) ?
C13 H13 0.9300 ?
C14 C15 1.402(9) ?
C14 C17 1.490(9) ?
C15 C16 1.386(8) ?
C15 H15 0.9300 ?
C17 H17A 0.9600 ?
C17 H17B 0.9600 ?
C17 H17C 0.9600 ?

loop_
_geom_torsion_atom_site_label_1
_geom_torsion_atom_site_label_2
_geom_torsion_atom_site_label_3
_geom_torsion_atom_site_label_4
_geom_torsion
N2 Pt1 N1 C1 -179.7(6)
C16 Pt1 N1 C1 174.8(7)
Cl1 Pt1 N1 C1 0.2(6)
N2 Pt1 N1 C5 2.3(4)
C16 Pt1 N1 C5 -3.3(9)
Cl1 Pt1 N1 C5 -177.9(4)
C16 Pt1 N2 C6 177.7(5)
N1 Pt1 N2 C6 -0.6(4)
Cl1 Pt1 N2 C6 -6(5)
C16 Pt1 N2 C10 -2.3(4)
N1 Pt1 N2 C10 179.5(5)
Cl1 Pt1 N2 C10 174(5)
C5 N1 C1 C2 0.9(10)
Pt1 N1 C1 C2 -177.1(6)
N1 C1 C2 C3 1.2(12)
C1 C2 C3 C4 -3.0(13)
C2 C3 C4 C5 2.8(12)
C1 N1 C5 C4 -1.1(9)
Pt1 N1 C5 C4 177.2(5)
C1 N1 C5 C6 178.2(6)
Pt1 N1 C5 C6 -3.5(7)
C3 C4 C5 N1 -0.7(11)
C3 C4 C5 C6 -180.0(7)
C10 N2 C6 C7 -1.6(9)
Pt1 N2 C6 C7 178.4(5)
C10 N2 C6 C5 178.8(5)
Pt1 N2 C6 C5 -1.2(7)
N1 C5 C6 N2 3.2(8)
C4 C5 C6 N2 -177.6(6)
N1 C5 C6 C7 -176.4(6)
C4 C5 C6 C7 2.9(11)
N2 C6 C7 C8 0.3(10)
C5 C6 C7 C8 179.8(6)
C6 C7 C8 C9 1.3(10)
C7 C8 C9 C10 -1.6(10)
C6 N2 C10 C9 1.3(9)
Pt1 N2 C10 C9 -178.8(5)
C6 N2 C10 C11 -178.3(5)
Pt1 N2 C10 C11 1.7(7)
C8 C9 C10 N2 0.3(9)
C8 C9 C10 C11 179.8(6)
N2 C10 C11 C12 177.4(6)
C9 C10 C11 C12 -2.1(11)
N2 C10 C11 C16 0.3(8)
C9 C10 C11 C16 -179.2(6)
C16 C11 C12 C13 2.9(10)
C10 C11 C12 C13 -174.0(6)
C11 C12 C13 C14 -1.2(11)
C12 C13 C14 C15 -2.2(10)
C12 C13 C14 C17 176.6(7)
C13 C14 C15 C16 4.1(10)
C17 C14 C15 C16 -174.8(6)
C14 C15 C16 C11 -2.4(9)
C14 C15 C16 Pt1 175.2(5)
C12 C11 C16 C15 -1.2(9)
C10 C11 C16 C15 176.0(6)
C12 C11 C16 Pt1 -179.2(5)
C10 C11 C16 Pt1 -2.0(7)
N2 Pt1 C16 C15 -175.5(6)
N1 Pt1 C16 C15 -170.0(6)
Cl1 Pt1 C16 C15 4.6(6)
N2 Pt1 C16 C11 2.2(4)
N1 Pt1 C16 C11 7.7(10)
Cl1 Pt1 C16 C11 -177.7(4)
